data_1516460
loop_
_publ_author_name
'Hirner, Sebastian'
'Kolb, Andreas'
'Westmeier, Johannes'
'Gebhardt, Sandra'
'Middel, Stephen'
'Harms, Klaus'
'von Zezschwitz, Paultheo'

_publ_section_title
;
 Rhodium-catalyzed enantioselective addition of organoaluminum reagents to
 N-tosyl ketimines.
;
_journal_issue 11
_journal_name_full 'Organic letters'
_journal_page_first 3162
_journal_page_last 3165
_journal_paper_doi 10.1021/ol501372u
_journal_volume 16
_journal_year 2014
_chemical_absolute_configuration ad
_chemical_formula_moiety 'C15 H23 N1 O2 S1'
_chemical_formula_sum 'C15 H23 N O2 S'
_chemical_formula_weight 281.40
_chemical_name_systematic
;

 ?

;
_space_group_IT_number 4
_symmetry_cell_setting monoclinic
_symmetry_space_group_name_Hall 'P 2yb'
_symmetry_space_group_name_H-M 'P 1 21 1'
_atom_sites_solution_secondary difmap
_audit_creation_method SHELXL-97
_cell_angle_alpha 90.00
_cell_angle_beta 100.893(8)
_cell_angle_gamma 90.00
_cell_formula_units_Z 4
_cell_length_a 10.2019(12)
_cell_length_b 13.2716(8)
_cell_length_c 11.3946(9)
_cell_measurement_reflns_used 25145
_cell_measurement_temperature 100(2)
_cell_measurement_theta_max 25
_cell_measurement_theta_min 1.8
_cell_volume 1515.0(2)
_computing_cell_refinement 'STOE X-AREA'
_computing_data_collection 'STOE X-AREA'
_computing_data_reduction 'STOE X-AREA'
_computing_molecular_graphics 'DIAMOND 3.2 (Crystal Impact)'
_computing_publication_material 'WinGX publication routines (Farrugia, 1999)'
_computing_structure_refinement 'SHELXL-97 (Sheldrick, 2008)'
_computing_structure_solution SIR-2008
_diffrn_ambient_temperature 100(2)
_diffrn_detector_area_resol_mean 6.67
_diffrn_measured_fraction_theta_full 1.000
_diffrn_measured_fraction_theta_max 1.000
_diffrn_measurement_device_type 'STOE IPDS 2T'
_diffrn_measurement_method 'rotation method'
_diffrn_radiation_monochromator graphite
_diffrn_radiation_source 'fine-focus sealed tube'
_diffrn_radiation_type MoK\a
_diffrn_radiation_wavelength 0.71073
_diffrn_reflns_av_R_equivalents 0.0413
_diffrn_reflns_av_sigmaI/netI 0.0393
_diffrn_reflns_limit_h_max 12
_diffrn_reflns_limit_h_min -12
_diffrn_reflns_limit_k_max 15
_diffrn_reflns_limit_k_min -15
_diffrn_reflns_limit_l_max 13
_diffrn_reflns_limit_l_min -13
_diffrn_reflns_number 19346
_diffrn_reflns_theta_full 25.00
_diffrn_reflns_theta_max 25.00
_diffrn_reflns_theta_min 1.82
_exptl_absorpt_coefficient_mu 0.212
_exptl_absorpt_correction_type none
_exptl_crystal_colour colourless
_exptl_crystal_density_diffrn 1.234
_exptl_crystal_density_method 'not measured'
_exptl_crystal_description prism
_exptl_crystal_F_000 608
_exptl_crystal_size_max 0.50
_exptl_crystal_size_mid 0.25
_exptl_crystal_size_min 0.18
_refine_diff_density_max 0.198
_refine_diff_density_min -0.237
_refine_diff_density_rms 0.033
_refine_ls_abs_structure_details 'Flack H D (1983), Acta Cryst. A39, 876-881'
_refine_ls_abs_structure_Flack 0.05(5)
_refine_ls_extinction_method none
_refine_ls_goodness_of_fit_ref 0.943
_refine_ls_matrix_type full
_refine_ls_number_parameters 358
_refine_ls_number_reflns 5343
_refine_ls_number_restraints 1
_refine_ls_restrained_S_all 0.943
_refine_ls_R_factor_all 0.0342
_refine_ls_R_factor_gt 0.0289
_refine_ls_shift/su_max 0.000
_refine_ls_shift/su_mean 0.000
_refine_ls_structure_factor_coef Fsqd
_refine_ls_weighting_details 'calc w=1/[\s^2^(Fo^2^)+(0.0383P)^2^+0.0000P] where P=(Fo^2^+2Fc^2^)/3'
_refine_ls_weighting_scheme calc
_refine_ls_wR_factor_gt 0.0639
_refine_ls_wR_factor_ref 0.0650
_reflns_number_gt 4726
_reflns_number_total 5343
_reflns_threshold_expression >2\s(I)
_cod_data_source_file ol501372u_si_001.cif
_cod_data_source_block 5e
_cod_depositor_comments 'Adding full bibliography for 1516457--1516460.cif.'
_cod_original_sg_symbol_H-M 'P 21'
_cod_database_code 1516460

loop_
_symmetry_equiv_pos_as_xyz
'x, y, z'
'-x, y+1/2, -z'

loop_
_atom_site_label
_atom_site_type_symbol
_atom_site_fract_x
_atom_site_fract_y
_atom_site_fract_z
_atom_site_U_iso_or_equiv
_atom_site_adp_type
_atom_site_occupancy
_atom_site_symmetry_multiplicity
_atom_site_calc_flag
_atom_site_refinement_flags
S1 S 0.54704(5) 0.35986(4) 0.10310(4) 0.02409(13) Uani 1 1 d .
O1 O 0.61141(15) 0.39255(12) 0.00858(12) 0.0306(4) Uani 1 1 d .
O2 O 0.45057(15) 0.27949(11) 0.08078(12) 0.0269(4) Uani 1 1 d .
N1 N 0.66079(18) 0.32107(14) 0.21137(16) 0.0235(4) Uani 1 1 d .
C1 C 0.7829(2) 0.38029(17) 0.25202(18) 0.0262(5) Uani 1 1 d .
H1A H 0.8057 0.4151 0.1807 0.031 Uiso 1 1 calc R
C2 C 0.7746(2) 0.4605(2) 0.3465(2) 0.0418(6) Uani 1 1 d .
H2A H 0.7032 0.4437 0.3912 0.050 Uiso 1 1 calc R
H2B H 0.7550 0.5273 0.3085 0.050 Uiso 1 1 calc R
C3 C 0.9132(2) 0.46153(16) 0.43195(18) 0.0291(5) Uani 1 1 d .
C4 C 1.00007(19) 0.39230(16) 0.36794(18) 0.0274(5) Uani 1 1 d .
H4 H 1.0298 0.4335 0.3043 0.033 Uiso 1 1 calc R
C5 C 0.9001(2) 0.31575(17) 0.3056(2) 0.0349(5) Uani 1 1 d .
H5A H 0.9358 0.2789 0.2429 0.042 Uiso 1 1 calc R
H5B H 0.8754 0.2667 0.3632 0.042 Uiso 1 1 calc R
C6 C 0.8999(3) 0.4206(2) 0.5525(2) 0.0623(9) Uani 1 1 d .
H6A H 0.9875 0.4205 0.6055 0.093 Uiso 1 1 calc R
H6B H 0.8651 0.3516 0.5434 0.093 Uiso 1 1 calc R
H6C H 0.8383 0.4631 0.5870 0.093 Uiso 1 1 calc R
C7 C 0.9698(3) 0.5679(2) 0.4481(3) 0.0506(7) Uani 1 1 d .
H7A H 1.0588 0.5659 0.4989 0.076 Uiso 1 1 calc R
H7B H 0.9108 0.6102 0.4859 0.076 Uiso 1 1 calc R
H7C H 0.9763 0.5961 0.3699 0.076 Uiso 1 1 calc R
C8 C 1.1241(2) 0.3484(2) 0.4450(2) 0.0420(6) Uani 1 1 d .
H8A H 1.0983 0.3040 0.5055 0.063 Uiso 1 1 calc R
H8B H 1.1803 0.4031 0.4845 0.063 Uiso 1 1 calc R
H8C H 1.1740 0.3097 0.3948 0.063 Uiso 1 1 calc R
C9 C 0.4674(2) 0.46477(17) 0.15428(18) 0.0245(5) Uani 1 1 d .
C10 C 0.3925(2) 0.45097(18) 0.24281(19) 0.0292(5) Uani 1 1 d .
H10 H 0.3818 0.3855 0.2733 0.035 Uiso 1 1 calc R
C11 C 0.3335(2) 0.53318(19) 0.2862(2) 0.0304(6) Uani 1 1 d .
H11 H 0.2825 0.5236 0.3470 0.037 Uiso 1 1 calc R
C12 C 0.3473(2) 0.62887(18) 0.24290(18) 0.0261(5) Uani 1 1 d .
C13 C 0.4229(2) 0.6413(2) 0.15442(18) 0.0296(5) Uani 1 1 d .
H13 H 0.4333 0.7068 0.1239 0.036 Uiso 1 1 calc R
C14 C 0.4833(2) 0.56021(18) 0.10996(19) 0.0274(5) Uani 1 1 d .
H14 H 0.5350 0.5699 0.0498 0.033 Uiso 1 1 calc R
C15 C 0.2806(2) 0.71750(19) 0.2905(2) 0.0337(6) Uani 1 1 d .
H15A H 0.3185 0.7269 0.3754 0.051 Uiso 1 1 calc R
H15B H 0.1845 0.7047 0.2808 0.051 Uiso 1 1 calc R
H15C H 0.2954 0.7784 0.2462 0.051 Uiso 1 1 calc R
S2 S 0.44671(5) 0.13774(4) 0.37595(4) 0.02151(12) Uani 1 1 d .
O3 O 0.54498(15) 0.21759(11) 0.39656(12) 0.0254(3) Uani 1 1 d .
O4 O 0.37633(14) 0.11076(11) 0.46854(12) 0.0263(4) Uani 1 1 d .
N2 N 0.33828(17) 0.17355(14) 0.26205(15) 0.0223(4) Uani 1 1 d .
C16 C 0.21044(19) 0.12150(16) 0.22265(17) 0.0222(5) Uani 1 1 d .
H16 H 0.1598 0.1229 0.2897 0.027 Uiso 1 1 calc R
C17 C 0.12851(19) 0.17740(14) 0.11586(18) 0.0230(4) Uani 1 1 d .
H17A H 0.1875 0.2041 0.0635 0.028 Uiso 1 1 calc R
H17B H 0.0795 0.2343 0.1435 0.028 Uiso 1 1 calc R
C18 C 0.02929(19) 0.09914(15) 0.04742(17) 0.0235(4) Uani 1 1 d .
C19 C 0.06534(19) 0.00000(15) 0.11895(17) 0.0245(4) Uani 1 1 d .
H19 H 0.0129 -0.0003 0.1848 0.029 Uiso 1 1 calc R
C20 C 0.2117(2) 0.01438(16) 0.17762(18) 0.0242(5) Uani 1 1 d .
H20A H 0.2393 -0.0338 0.2441 0.029 Uiso 1 1 calc R
H20B H 0.2713 0.0071 0.1190 0.029 Uiso 1 1 calc R
C21 C 0.0520(2) 0.09024(18) -0.08152(19) 0.0341(5) Uani 1 1 d .
H21A H 0.0410 0.1566 -0.1199 0.051 Uiso 1 1 calc R
H21B H -0.0130 0.0431 -0.1259 0.051 Uiso 1 1 calc R
H21C H 0.1426 0.0654 -0.0810 0.051 Uiso 1 1 calc R
C22 C -0.1172(2) 0.12637(19) 0.0448(2) 0.0298(5) Uani 1 1 d .
H22A H -0.1376 0.1908 0.0033 0.045 Uiso 1 1 calc R
H22B H -0.1328 0.1321 0.1268 0.045 Uiso 1 1 calc R
H22C H -0.1748 0.0736 0.0026 0.045 Uiso 1 1 calc R
C23 C 0.0339(2) -0.09766(18) 0.0509(2) 0.0346(5) Uani 1 1 d .
H23A H 0.0940 -0.1056 -0.0062 0.052 Uiso 1 1 calc R
H23B H -0.0588 -0.0964 0.0077 0.052 Uiso 1 1 calc R
H23C H 0.0462 -0.1543 0.1071 0.052 Uiso 1 1 calc R
C24 C 0.5299(2) 0.02974(16) 0.33561(17) 0.0212(5) Uani 1 1 d .
C25 C 0.5166(2) -0.06251(17) 0.38929(18) 0.0241(5) Uani 1 1 d .
H25 H 0.4636 -0.0687 0.4491 0.029 Uiso 1 1 calc R
C26 C 0.5821(2) -0.14587(19) 0.35402(17) 0.0265(5) Uani 1 1 d .
H26 H 0.5733 -0.2092 0.3905 0.032 Uiso 1 1 calc R
C27 C 0.6594(2) -0.13900(19) 0.26763(18) 0.0268(5) Uani 1 1 d .
C28 C 0.6706(2) -0.04480(19) 0.2139(2) 0.0307(6) Uani 1 1 d .
H28 H 0.7229 -0.0387 0.1536 0.037 Uiso 1 1 calc R
C29 C 0.6067(2) 0.03875(18) 0.24757(18) 0.0280(5) Uani 1 1 d .
H29 H 0.6150 0.1021 0.2109 0.034 Uiso 1 1 calc R
C30 C 0.7331(2) -0.22806(19) 0.2302(2) 0.0360(6) Uani 1 1 d .
H30A H 0.7005 -0.2419 0.1452 0.054 Uiso 1 1 calc R
H30B H 0.7179 -0.2871 0.2775 0.054 Uiso 1 1 calc R
H30C H 0.8288 -0.2131 0.2435 0.054 Uiso 1 1 calc R
H1 H 0.633(2) 0.2964(17) 0.2615(19) 0.018(4) Uiso 1 1 d .
H2 H 0.377(2) 0.1971(16) 0.2069(18) 0.018(4) Uiso 1 1 d .

loop_
_atom_site_aniso_label
_atom_site_aniso_U_11
_atom_site_aniso_U_22
_atom_site_aniso_U_33
_atom_site_aniso_U_23
_atom_site_aniso_U_13
_atom_site_aniso_U_12
S1 0.0247(3) 0.0257(3) 0.0221(3) -0.0003(2) 0.0050(2) -0.0045(2)
O1 0.0341(8) 0.0357(10) 0.0238(7) 0.0019(7) 0.0098(6) -0.0059(8)
O2 0.0294(8) 0.0284(9) 0.0230(8) -0.0030(6) 0.0054(6) -0.0095(7)
N1 0.0235(10) 0.0232(10) 0.0243(10) 0.0015(8) 0.0060(8) -0.0045(8)
C1 0.0242(11) 0.0269(13) 0.0283(11) -0.0007(9) 0.0066(8) -0.0038(10)
C2 0.0266(12) 0.0349(14) 0.0598(16) -0.0198(12) -0.0024(11) 0.0022(11)
C3 0.0332(11) 0.0239(12) 0.0291(12) -0.0072(9) 0.0032(9) -0.0032(10)
C4 0.0252(10) 0.0320(12) 0.0254(10) -0.0012(9) 0.0062(8) 0.0011(9)
C5 0.0268(11) 0.0377(13) 0.0402(13) -0.0174(11) 0.0062(10) 0.0060(10)
C6 0.089(2) 0.067(2) 0.0385(15) -0.0062(14) 0.0337(15) -0.0018(18)
C7 0.0469(15) 0.0326(15) 0.0647(18) -0.0102(13) -0.0091(13) -0.0016(13)
C8 0.0321(13) 0.0379(16) 0.0513(14) -0.0059(12) -0.0045(11) 0.0035(12)
C9 0.0220(12) 0.0264(13) 0.0240(11) 0.0009(9) 0.0013(9) -0.0049(10)
C10 0.0333(13) 0.0216(12) 0.0342(12) 0.0034(9) 0.0099(10) 0.0001(11)
C11 0.0273(13) 0.0301(14) 0.0348(13) 0.0007(10) 0.0082(10) -0.0019(10)
C12 0.0202(10) 0.0240(12) 0.0297(10) -0.0010(10) -0.0062(8) 0.0017(11)
C13 0.0249(11) 0.0264(13) 0.0336(11) 0.0063(11) -0.0047(9) -0.0030(12)
C14 0.0237(11) 0.0300(14) 0.0261(11) 0.0043(9) -0.0014(9) -0.0050(11)
C15 0.0275(12) 0.0269(13) 0.0435(14) -0.0030(10) -0.0018(10) 0.0033(11)
S2 0.0228(3) 0.0221(3) 0.0195(2) -0.0004(2) 0.00377(19) -0.0024(2)
O3 0.0271(8) 0.0245(8) 0.0234(8) -0.0016(6) 0.0015(6) -0.0064(7)
O4 0.0298(8) 0.0291(9) 0.0215(7) 0.0023(6) 0.0085(6) -0.0013(7)
N2 0.0221(9) 0.0249(10) 0.0201(9) 0.0028(7) 0.0047(8) -0.0035(8)
C16 0.0195(10) 0.0249(12) 0.0221(10) -0.0016(9) 0.0032(8) -0.0049(10)
C17 0.0227(10) 0.0214(10) 0.0258(11) 0.0017(8) 0.0066(8) 0.0000(8)
C18 0.0228(10) 0.0225(11) 0.0243(10) 0.0001(8) 0.0020(8) -0.0027(8)
C19 0.0275(10) 0.0202(10) 0.0259(11) -0.0003(8) 0.0053(8) -0.0016(9)
C20 0.0260(11) 0.0219(11) 0.0251(10) 0.0005(8) 0.0063(8) 0.0001(9)
C21 0.0454(14) 0.0318(13) 0.0262(11) 0.0020(9) 0.0098(10) -0.0038(11)
C22 0.0252(11) 0.0238(12) 0.0386(12) 0.0004(10) 0.0018(9) -0.0012(10)
C23 0.0365(13) 0.0248(12) 0.0395(12) -0.0052(9) -0.0004(10) -0.0035(10)
C24 0.0196(11) 0.0202(12) 0.0217(10) -0.0022(8) -0.0012(8) 0.0001(9)
C25 0.0179(11) 0.0282(14) 0.0247(10) 0.0043(9) 0.0000(8) -0.0039(10)
C26 0.0239(11) 0.0214(12) 0.0311(11) 0.0068(10) -0.0033(9) -0.0027(11)
C27 0.0224(11) 0.0245(12) 0.0299(10) 0.0015(10) -0.0045(8) -0.0012(11)
C28 0.0329(14) 0.0315(14) 0.0294(12) -0.0017(10) 0.0102(10) 0.0038(11)
C29 0.0326(13) 0.0251(12) 0.0273(11) 0.0043(9) 0.0080(10) -0.0011(10)
C30 0.0307(13) 0.0320(14) 0.0428(14) -0.0059(11) 0.0001(11) 0.0042(11)

loop_
_atom_type_symbol
_atom_type_description
_atom_type_scat_dispersion_real
_atom_type_scat_dispersion_imag
_atom_type_scat_source
C C 0.0033 0.0016 'International Tables Vol C Tables 4.2.6.8 and 6.1.1.4'
H H 0.0000 0.0000 'International Tables Vol C Tables 4.2.6.8 and 6.1.1.4'
N N 0.0061 0.0033 'International Tables Vol C Tables 4.2.6.8 and 6.1.1.4'
O O 0.0106 0.0060 'International Tables Vol C Tables 4.2.6.8 and 6.1.1.4'
S S 0.1246 0.1234 'International Tables Vol C Tables 4.2.6.8 and 6.1.1.4'

loop_
_geom_angle_atom_site_label_1
_geom_angle_atom_site_label_2
_geom_angle_atom_site_label_3
_geom_angle
O1 S1 O2 119.14(9)
O1 S1 N1 107.87(10)
O2 S1 N1 105.54(10)
O1 S1 C9 108.35(10)
O2 S1 C9 107.48(10)
N1 S1 C9 108.00(10)
C1 N1 S1 121.00(15)
C1 N1 H1 114.2(17)
S1 N1 H1 113.3(17)
N1 C1 C5 112.60(18)
N1 C1 C2 115.94(18)
C5 C1 C2 104.89(17)
N1 C1 H1A 107.7
C5 C1 H1A 107.7
C2 C1 H1A 107.7
C1 C2 C3 106.35(19)
C1 C2 H2A 110.5
C3 C2 H2A 110.5
C1 C2 H2B 110.5
C3 C2 H2B 110.5
H2A C2 H2B 108.6
C6 C3 C7 108.7(2)
C6 C3 C4 111.9(2)
C7 C3 C4 111.64(19)
C6 C3 C2 109.8(2)
C7 C3 C2 111.2(2)
C4 C3 C2 103.45(17)
C8 C4 C5 115.36(19)
C8 C4 C3 116.39(18)
C5 C4 C3 102.92(16)
C8 C4 H4 107.2
C5 C4 H4 107.2
C3 C4 H4 107.2
C1 C5 C4 102.77(17)
C1 C5 H5A 111.2
C4 C5 H5A 111.2
C1 C5 H5B 111.2
C4 C5 H5B 111.2
H5A C5 H5B 109.1
C3 C6 H6A 109.5
C3 C6 H6B 109.5
H6A C6 H6B 109.5
C3 C6 H6C 109.5
H6A C6 H6C 109.5
H6B C6 H6C 109.5
C3 C7 H7A 109.5
C3 C7 H7B 109.5
H7A C7 H7B 109.5
C3 C7 H7C 109.5
H7A C7 H7C 109.5
H7B C7 H7C 109.5
C4 C8 H8A 109.5
C4 C8 H8B 109.5
H8A C8 H8B 109.5
C4 C8 H8C 109.5
H8A C8 H8C 109.5
H8B C8 H8C 109.5
C14 C9 C10 120.3(2)
C14 C9 S1 120.53(17)
C10 C9 S1 119.14(18)
C11 C10 C9 119.5(2)
C11 C10 H10 120.2
C9 C10 H10 120.2
C12 C11 C10 121.2(2)
C12 C11 H11 119.4
C10 C11 H11 119.4
C11 C12 C13 118.5(2)
C11 C12 C15 120.3(2)
C13 C12 C15 121.2(2)
C14 C13 C12 121.3(2)
C14 C13 H13 119.3
C12 C13 H13 119.3
C13 C14 C9 119.2(2)
C13 C14 H14 120.4
C9 C14 H14 120.4
C12 C15 H15A 109.5
C12 C15 H15B 109.5
H15A C15 H15B 109.5
C12 C15 H15C 109.5
H15A C15 H15C 109.5
H15B C15 H15C 109.5
O4 S2 O3 119.53(9)
O4 S2 N2 107.73(9)
O3 S2 N2 105.31(10)
O4 S2 C24 108.73(9)
O3 S2 C24 106.49(10)
N2 S2 C24 108.64(9)
C16 N2 S2 122.86(14)
C16 N2 H2 116.8(13)
S2 N2 H2 110.8(13)
N2 C16 C20 118.79(17)
N2 C16 C17 109.55(16)
C20 C16 C17 102.95(16)
N2 C16 H16 108.4
C20 C16 H16 108.4
C17 C16 H16 108.4
C16 C17 C18 106.32(15)
C16 C17 H17A 110.5
C18 C17 H17A 110.5
C16 C17 H17B 110.5
C18 C17 H17B 110.5
H17A C17 H17B 108.7
C22 C18 C21 108.82(16)
C22 C18 C17 113.12(17)
C21 C18 C17 109.27(16)
C22 C18 C19 110.07(16)
C21 C18 C19 111.91(17)
C17 C18 C19 103.62(15)
C23 C19 C20 115.22(18)
C23 C19 C18 116.74(17)
C20 C19 C18 103.79(16)
C23 C19 H19 106.8
C20 C19 H19 106.8
C18 C19 H19 106.8
C16 C20 C19 101.28(17)
C16 C20 H20A 111.5
C19 C20 H20A 111.5
C16 C20 H20B 111.5
C19 C20 H20B 111.5
H20A C20 H20B 109.3
C18 C21 H21A 109.5
C18 C21 H21B 109.5
H21A C21 H21B 109.5
C18 C21 H21C 109.5
H21A C21 H21C 109.5
H21B C21 H21C 109.5
C18 C22 H22A 109.5
C18 C22 H22B 109.5
H22A C22 H22B 109.5
C18 C22 H22C 109.5
H22A C22 H22C 109.5
H22B C22 H22C 109.5
C19 C23 H23A 109.5
C19 C23 H23B 109.5
H23A C23 H23B 109.5
C19 C23 H23C 109.5
H23A C23 H23C 109.5
H23B C23 H23C 109.5
C25 C24 C29 120.7(2)
C25 C24 S2 120.58(16)
C29 C24 S2 118.75(16)
C24 C25 C26 118.85(19)
C24 C25 H25 120.6
C26 C25 H25 120.6
C27 C26 C25 121.7(2)
C27 C26 H26 119.1
C25 C26 H26 119.1
C26 C27 C28 118.4(2)
C26 C27 C30 122.4(2)
C28 C27 C30 119.3(2)
C29 C28 C27 120.9(2)
C29 C28 H28 119.6
C27 C28 H28 119.6
C28 C29 C24 119.5(2)
C28 C29 H29 120.2
C24 C29 H29 120.2
C27 C30 H30A 109.5
C27 C30 H30B 109.5
H30A C30 H30B 109.5
C27 C30 H30C 109.5
H30A C30 H30C 109.5
H30B C30 H30C 109.5

loop_
_geom_bond_atom_site_label_1
_geom_bond_atom_site_label_2
_geom_bond_distance
S1 O1 1.4307(15)
S1 O2 1.4409(16)
S1 N1 1.6102(19)
S1 C9 1.766(2)
N1 C1 1.472(3)
N1 H1 0.76(2)
C1 C5 1.503(3)
C1 C2 1.528(3)
C1 H1A 1.0000
C2 C3 1.558(3)
C2 H2A 0.9900
C2 H2B 0.9900
C3 C6 1.507(3)
C3 C7 1.523(3)
C3 C4 1.551(3)
C4 C8 1.514(3)
C4 C5 1.518(3)
C4 H4 1.0000
C5 H5A 0.9900
C5 H5B 0.9900
C6 H6A 0.9800
C6 H6B 0.9800
C6 H6C 0.9800
C7 H7A 0.9800
C7 H7B 0.9800
C7 H7C 0.9800
C8 H8A 0.9800
C8 H8B 0.9800
C8 H8C 0.9800
C9 C14 1.384(3)
C9 C10 1.388(3)
C10 C11 1.382(3)
C10 H10 0.9500
C11 C12 1.379(3)
C11 H11 0.9500
C12 C13 1.390(3)
C12 C15 1.510(3)
C13 C14 1.383(3)
C13 H13 0.9500
C14 H14 0.9500
C15 H15A 0.9800
C15 H15B 0.9800
C15 H15C 0.9800
S2 O4 1.4294(14)
S2 O3 1.4471(16)
S2 N2 1.6098(17)
S2 C24 1.770(2)
N2 C16 1.469(3)
N2 H2 0.86(2)
C16 C20 1.512(3)
C16 C17 1.531(3)
C16 H16 1.0000
C17 C18 1.553(3)
C17 H17A 0.9900
C17 H17B 0.9900
C18 C22 1.532(3)
C18 C21 1.535(3)
C18 C19 1.555(3)
C19 C23 1.513(3)
C19 C20 1.528(3)
C19 H19 1.0000
C20 H20A 0.9900
C20 H20B 0.9900
C21 H21A 0.9800
C21 H21B 0.9800
C21 H21C 0.9800
C22 H22A 0.9800
C22 H22B 0.9800
C22 H22C 0.9800
C23 H23A 0.9800
C23 H23B 0.9800
C23 H23C 0.9800
C24 C25 1.387(3)
C24 C29 1.390(3)
C25 C26 1.391(3)
C25 H25 0.9500
C26 C27 1.376(3)
C26 H26 0.9500
C27 C28 1.406(3)
C27 C30 1.505(3)
C28 C29 1.377(3)
C28 H28 0.9500
C29 H29 0.9500
C30 H30A 0.9800
C30 H30B 0.9800
C30 H30C 0.9800

loop_
_geom_hbond_atom_site_label_D
_geom_hbond_atom_site_label_H
_geom_hbond_atom_site_label_A
_geom_hbond_distance_DH
_geom_hbond_distance_HA
_geom_hbond_distance_DA
_geom_hbond_angle_DHA
N1 H1 O3 0.76(2) 2.19(2) 2.946(2) 176(2)
N2 H2 O2 0.86(2) 2.06(2) 2.907(2) 169(2)

loop_
_geom_torsion_atom_site_label_1
_geom_torsion_atom_site_label_2
_geom_torsion_atom_site_label_3
_geom_torsion_atom_site_label_4
_geom_torsion
O1 S1 N1 C1 46.19(18)
O2 S1 N1 C1 174.56(16)
C9 S1 N1 C1 -70.72(19)
S1 N1 C1 C5 -151.90(15)
S1 N1 C1 C2 87.3(2)
N1 C1 C2 C3 143.36(19)
C5 C1 C2 C3 18.5(2)
C1 C2 C3 C6 -110.9(2)
C1 C2 C3 C7 128.7(2)
C1 C2 C3 C4 8.7(2)
C6 C3 C4 C8 -41.4(3)
C7 C3 C4 C8 80.8(3)
C2 C3 C4 C8 -159.5(2)
C6 C3 C4 C5 85.8(2)
C7 C3 C4 C5 -152.06(19)
C2 C3 C4 C5 -32.4(2)
N1 C1 C5 C4 -166.05(17)
C2 C1 C5 C4 -39.1(2)
C8 C4 C5 C1 172.39(19)
C3 C4 C5 C1 44.6(2)
O1 S1 C9 C14 -5.3(2)
O2 S1 C9 C14 -135.25(17)
N1 S1 C9 C14 111.32(18)
O1 S1 C9 C10 177.06(16)
O2 S1 C9 C10 47.09(19)
N1 S1 C9 C10 -66.34(19)
C14 C9 C10 C11 0.2(3)
S1 C9 C10 C11 177.86(17)
C9 C10 C11 C12 0.2(3)
C10 C11 C12 C13 -0.3(3)
C10 C11 C12 C15 179.2(2)
C11 C12 C13 C14 0.1(3)
C15 C12 C13 C14 -179.49(19)
C12 C13 C14 C9 0.3(3)
C10 C9 C14 C13 -0.4(3)
S1 C9 C14 C13 -178.07(16)
O4 S2 N2 C16 -41.60(18)
O3 S2 N2 C16 -170.21(15)
C24 S2 N2 C16 76.03(18)
S2 N2 C16 C20 -64.8(2)
S2 N2 C16 C17 177.43(14)
N2 C16 C17 C18 156.65(15)
C20 C16 C17 C18 29.3(2)
C16 C17 C18 C22 117.20(19)
C16 C17 C18 C21 -121.41(18)
C16 C17 C18 C19 -2.0(2)
C22 C18 C19 C23 84.9(2)
C21 C18 C19 C23 -36.2(2)
C17 C18 C19 C23 -153.80(18)
C22 C18 C19 C20 -147.11(16)
C21 C18 C19 C20 91.75(19)
C17 C18 C19 C20 -25.86(19)
N2 C16 C20 C19 -166.51(16)
C17 C16 C20 C19 -45.30(19)
C23 C19 C20 C16 173.27(18)
C18 C19 C20 C16 44.39(18)
O4 S2 C24 C25 2.0(2)
O3 S2 C24 C25 132.07(16)
N2 S2 C24 C25 -114.95(18)
O4 S2 C24 C29 -179.15(16)
O3 S2 C24 C29 -49.12(19)
N2 S2 C24 C29 63.86(19)
C29 C24 C25 C26 0.4(3)
S2 C24 C25 C26 179.16(15)
C24 C25 C26 C27 0.0(3)
C25 C26 C27 C28 -0.5(3)
C25 C26 C27 C30 178.77(19)
C26 C27 C28 C29 0.5(3)
C30 C27 C28 C29 -178.7(2)
C27 C28 C29 C24 -0.1(3)
C25 C24 C29 C28 -0.3(3)
S2 C24 C29 C28 -179.12(17)
